data_7033013
loop_
_publ_author_name
'Du, Li-Yun'
'Wang, Hui'
'Liu, Ge'
'Xie, Dong'
'Guo, Fu-Sheng'
'Hou, Lei'
'Wang, Yao-Yu'

_publ_section_title
;
 Structural diversity of five new bitriazole-based complexes:
 luminescence, sorption, and magnetic properties.
;
_journal_issue 3
_journal_name_full 'Dalton transactions (Cambridge, England : 2003)'
_journal_page_first 1110
_journal_page_last 1119
_journal_paper_doi 10.1039/c4dt03129f
_journal_volume 44
_journal_year 2015
_chemical_formula_sum 'C8 H4 Cd N8'
_chemical_formula_weight 324.59
_chemical_name_systematic
; 
 ? 
;
_space_group_IT_number 14
_symmetry_cell_setting monoclinic
_symmetry_space_group_name_Hall '-P 2ybc'
_symmetry_space_group_name_H-M 'P 1 21/c 1'
_atom_sites_solution_hydrogens geom
_atom_sites_solution_primary direct
_atom_sites_solution_secondary difmap
_audit_creation_method SHELXL-97
_cell_angle_alpha 90.00
_cell_angle_beta 106.089(2)
_cell_angle_gamma 90.00
_cell_formula_units_Z 4
_cell_length_a 9.9480(14)
_cell_length_b 10.1981(14)
_cell_length_c 12.8656(18)
_cell_measurement_reflns_used 2936
_cell_measurement_temperature 296(2)
_cell_measurement_theta_max 28.23
_cell_measurement_theta_min 3.29
_cell_volume 1254.1(3)
_computing_structure_refinement 'SHELXL-97 (Sheldrick, 1997)'
_computing_structure_solution 'SHELXS-97 (Sheldrick, 1990)'
_diffrn_ambient_temperature 296(2)
_diffrn_measured_fraction_theta_full 0.984
_diffrn_measured_fraction_theta_max 0.984
_diffrn_radiation_monochromator graphite
_diffrn_radiation_source 'fine-focus sealed tube'
_diffrn_radiation_type MoK\a
_diffrn_radiation_wavelength 0.71073
_diffrn_reflns_av_R_equivalents 0.0279
_diffrn_reflns_av_sigmaI/netI 0.0345
_diffrn_reflns_limit_h_max 10
_diffrn_reflns_limit_h_min -12
_diffrn_reflns_limit_k_max 12
_diffrn_reflns_limit_k_min -12
_diffrn_reflns_limit_l_max 15
_diffrn_reflns_limit_l_min -15
_diffrn_reflns_number 6502
_diffrn_reflns_theta_full 25.99
_diffrn_reflns_theta_max 25.99
_diffrn_reflns_theta_min 2.59
_exptl_absorpt_coefficient_mu 1.732
_exptl_absorpt_correction_T_max 0.8597
_exptl_absorpt_correction_T_min 0.8323
_exptl_absorpt_correction_type multi-scan
_exptl_absorpt_process_details sadabs
_exptl_crystal_colour colorless
_exptl_crystal_density_diffrn 1.719
_exptl_crystal_density_method 'not measured'
_exptl_crystal_description block
_exptl_crystal_F_000 624
_exptl_crystal_size_max 0.11
_exptl_crystal_size_mid 0.11
_exptl_crystal_size_min 0.09
_platon_squeeze_details
;
;
_refine_diff_density_max 0.678
_refine_diff_density_min -0.709
_refine_diff_density_rms 0.157
_refine_ls_extinction_method none
_refine_ls_goodness_of_fit_ref 1.085
_refine_ls_hydrogen_treatment constr
_refine_ls_matrix_type full
_refine_ls_number_parameters 154
_refine_ls_number_reflns 2424
_refine_ls_number_restraints 0
_refine_ls_restrained_S_all 1.085
_refine_ls_R_factor_all 0.0436
_refine_ls_R_factor_gt 0.0384
_refine_ls_shift/su_max 0.000
_refine_ls_shift/su_mean 0.000
_refine_ls_structure_factor_coef Fsqd
_refine_ls_weighting_details 'calc w=1/[\s^2^(Fo^2^)+(0.0578P)^2^+6.2243P] where P=(Fo^2^+2Fc^2^)/3'
_refine_ls_weighting_scheme calc
_refine_ls_wR_factor_gt 0.1117
_refine_ls_wR_factor_ref 0.1144
_reflns_number_gt 2139
_reflns_number_total 2424
_reflns_threshold_expression >2sigma(I)
_cod_data_source_file c4dt03129f2.cif
_cod_data_source_block 2
_cod_depositor_comments 'Adding full bibliography for 7033012--7033016.cif.'
_cod_original_sg_symbol_H-M P2(1)/c
_cod_database_code 7033013

loop_
_symmetry_equiv_pos_as_xyz
'x, y, z'
'-x, y+1/2, -z+1/2'
'-x, -y, -z'
'x, -y-1/2, z-1/2'

loop_
_atom_site_label
_atom_site_type_symbol
_atom_site_fract_x
_atom_site_fract_y
_atom_site_fract_z
_atom_site_U_iso_or_equiv
_atom_site_adp_type
_atom_site_occupancy
_atom_site_symmetry_multiplicity
_atom_site_calc_flag
_atom_site_refinement_flags
Cd1 Cd 0.20267(4) 0.17157(3) 0.21739(3) 0.01505(16) Uani 1 1 d .
N7 N 0.4008(5) 0.1712(4) 0.7698(4) 0.0232(10) Uani 1 1 d .
N2 N -0.0500(5) 0.5031(4) 0.3134(3) 0.0215(10) Uani 1 1 d .
N8 N 0.6116(5) -0.0149(5) 0.7850(4) 0.0281(11) Uani 1 1 d .
N1 N 0.0203(5) 0.4408(5) 0.4080(3) 0.0210(10) Uani 1 1 d .
C1 C -0.0177(6) 0.4361(5) 0.2358(4) 0.0218(12) Uani 1 1 d .
H1 H -0.0514 0.4565 0.1627 0.026 Uiso 1 1 calc R
C5 C 0.4185(6) 0.1105(5) 0.6826(4) 0.0208(11) Uani 1 1 d .
C6 C 0.4872(7) 0.1375(6) 0.8642(5) 0.0317(14) Uani 1 1 d .
H6 H 0.4766 0.1764 0.9269 0.038 Uiso 1 1 calc R
C8 C 0.5236(7) 0.0183(6) 0.6911(5) 0.0297(14) Uani 1 1 d .
H8 H 0.5325 -0.0218 0.6284 0.036 Uiso 1 1 calc R
C7 C 0.5946(7) 0.0448(7) 0.8730(5) 0.0331(15) Uani 1 1 d .
H7 H 0.6543 0.0248 0.9407 0.040 Uiso 1 1 calc R
N4 N 0.2441(5) 0.1583(4) 0.4054(3) 0.0182(9) Uani 1 1 d .
N3 N 0.0709(5) 0.3336(4) 0.2744(4) 0.0217(10) Uani 1 1 d .
N6 N 0.2343(5) 0.2493(4) 0.5612(3) 0.0170(9) Uani 1 1 d .
N5 N 0.3359(5) 0.0922(4) 0.4857(4) 0.0209(10) Uani 1 1 d .
C2 C 0.0904(6) 0.3418(5) 0.3821(4) 0.0178(10) Uani 1 1 d .
C3 C 0.1849(5) 0.2520(5) 0.4512(4) 0.0166(10) Uani 1 1 d .
C4 C 0.3280(6) 0.1488(5) 0.5770(4) 0.0195(11) Uani 1 1 d .

loop_
_atom_site_aniso_label
_atom_site_aniso_U_11
_atom_site_aniso_U_22
_atom_site_aniso_U_33
_atom_site_aniso_U_23
_atom_site_aniso_U_13
_atom_site_aniso_U_12
Cd1 0.0191(2) 0.0161(2) 0.0105(2) -0.00062(13) 0.00504(15) -0.00190(15)
N7 0.030(3) 0.023(2) 0.016(2) 0.0034(18) 0.007(2) 0.010(2)
N2 0.029(2) 0.021(2) 0.014(2) 0.0046(18) 0.0052(19) 0.010(2)
N8 0.033(3) 0.032(3) 0.016(2) 0.000(2) 0.003(2) 0.015(2)
N1 0.024(2) 0.027(2) 0.008(2) 0.0000(17) -0.0014(17) 0.008(2)
C1 0.030(3) 0.021(3) 0.013(2) 0.005(2) 0.004(2) 0.011(2)
C5 0.030(3) 0.018(3) 0.016(3) 0.003(2) 0.008(2) 0.012(2)
C6 0.047(4) 0.032(3) 0.015(3) -0.001(2) 0.008(3) 0.016(3)
C8 0.036(3) 0.035(3) 0.018(3) 0.003(2) 0.007(2) 0.021(3)
C7 0.042(4) 0.039(3) 0.014(3) 0.001(2) 0.000(2) 0.021(3)
N4 0.023(2) 0.019(2) 0.012(2) 0.0030(17) 0.0061(18) 0.0057(18)
N3 0.032(3) 0.021(2) 0.012(2) -0.0005(17) 0.0069(19) 0.016(2)
N6 0.021(2) 0.019(2) 0.010(2) 0.0003(16) 0.0032(17) 0.0040(18)
N5 0.029(2) 0.021(2) 0.013(2) 0.0009(17) 0.0063(19) 0.0107(19)
C2 0.023(3) 0.018(2) 0.012(2) 0.0009(19) 0.004(2) -0.002(2)
C3 0.021(3) 0.017(2) 0.012(2) 0.0021(19) 0.005(2) -0.003(2)
C4 0.026(3) 0.022(3) 0.012(2) 0.002(2) 0.006(2) 0.008(2)

loop_
_atom_type_symbol
_atom_type_description
_atom_type_scat_dispersion_real
_atom_type_scat_dispersion_imag
_atom_type_scat_source
C C 0.0033 0.0016 'International Tables Vol C Tables 4.2.6.8 and 6.1.1.4'
H H 0.0000 0.0000 'International Tables Vol C Tables 4.2.6.8 and 6.1.1.4'
N N 0.0061 0.0033 'International Tables Vol C Tables 4.2.6.8 and 6.1.1.4'
Cd Cd -0.8075 1.2024 'International Tables Vol C Tables 4.2.6.8 and 6.1.1.4'

loop_
_geom_angle_atom_site_label_1
_geom_angle_atom_site_label_2
_geom_angle_atom_site_label_3
_geom_angle
_geom_angle_site_symmetry_1
_geom_angle_site_symmetry_3
N2 Cd1 N6 111.58(15) 2_545 4_565
N2 Cd1 N4 93.12(16) 2_545 .
N6 Cd1 N4 155.25(16) 4_565 .
N2 Cd1 N3 100.57(18) 2_545 .
N6 Cd1 N3 104.66(16) 4_565 .
N4 Cd1 N3 70.85(15) . .
N2 Cd1 N8 88.54(18) 2_545 3_656
N6 Cd1 N8 86.01(16) 4_565 3_656
N4 Cd1 N8 93.32(15) . 3_656
N3 Cd1 N8 161.97(17) . 3_656
N2 Cd1 N7 169.95(17) 2_545 4_565
N6 Cd1 N7 73.52(15) 4_565 4_565
N4 Cd1 N7 81.83(15) . 4_565
N3 Cd1 N7 86.03(17) . 4_565
N8 Cd1 N7 83.12(17) 3_656 4_565
C6 N7 C5 116.6(5) . .
C6 N7 Cd1 132.9(4) . 4_566
C5 N7 Cd1 110.5(4) . 4_566
C1 N2 N1 105.0(4) . .
C1 N2 Cd1 123.7(3) . 2
N1 N2 Cd1 131.1(3) . 2
C8 N8 C7 116.7(5) . .
C8 N8 Cd1 117.7(4) . 3_656
C7 N8 Cd1 125.5(4) . 3_656
C2 N1 N2 107.6(4) . .
N2 C1 N3 112.8(5) . .
N2 C1 H1 123.6 . .
N3 C1 H1 123.6 . .
N7 C5 C8 121.3(5) . .
N7 C5 C4 117.9(5) . .
C8 C5 C4 120.7(5) . .
N7 C6 C7 122.2(5) . .
N7 C6 H6 118.9 . .
C7 C6 H6 118.9 . .
N8 C8 C5 122.5(5) . .
N8 C8 H8 118.7 . .
C5 C8 H8 118.7 . .
N8 C7 C6 120.6(5) . .
N8 C7 H7 119.7 . .
C6 C7 H7 119.7 . .
C3 N4 N5 107.8(4) . .
C3 N4 Cd1 116.0(3) . .
N5 N4 Cd1 134.9(3) . .
C2 N3 C1 102.7(4) . .
C2 N3 Cd1 115.5(3) . .
C1 N3 Cd1 141.5(4) . .
C4 N6 C3 101.9(4) . .
C4 N6 Cd1 113.1(3) . 4_566
C3 N6 Cd1 144.5(4) . 4_566
C4 N5 N4 105.4(4) . .
N1 C2 N3 111.8(4) . .
N1 C2 C3 129.3(5) . .
N3 C2 C3 118.8(5) . .
N4 C3 N6 111.4(4) . .
N4 C3 C2 118.4(4) . .
N6 C3 C2 130.0(5) . .
N5 C4 N6 113.5(4) . .
N5 C4 C5 122.3(5) . .
N6 C4 C5 124.1(5) . .

loop_
_geom_bond_atom_site_label_1
_geom_bond_atom_site_label_2
_geom_bond_distance
_geom_bond_site_symmetry_2
Cd1 N2 2.254(4) 2_545
Cd1 N6 2.267(4) 4_565
Cd1 N4 2.342(4) .
Cd1 N3 2.349(4) .
Cd1 N8 2.449(5) 3_656
Cd1 N7 2.485(5) 4_565
N7 C6 1.325(8) .
N7 C5 1.334(7) .
N7 Cd1 2.485(5) 4_566
N2 C1 1.320(7) .
N2 N1 1.380(6) .
N2 Cd1 2.254(4) 2
N8 C8 1.325(7) .
N8 C7 1.336(8) .
N8 Cd1 2.449(5) 3_656
N1 C2 1.322(7) .
C1 N3 1.369(6) .
C1 H1 0.9300 .
C5 C8 1.388(8) .
C5 C4 1.460(7) .
C6 C7 1.408(9) .
C6 H6 0.9300 .
C8 H8 0.9300 .
C7 H7 0.9300 .
N4 C3 1.342(7) .
N4 N5 1.354(6) .
N3 C2 1.348(7) .
N6 C4 1.362(7) .
N6 C3 1.364(6) .
N6 Cd1 2.267(4) 4_566
N5 C4 1.331(7) .
C2 C3 1.431(7) .

loop_
_platon_squeeze_void_nr
_platon_squeeze_void_average_x
_platon_squeeze_void_average_y
_platon_squeeze_void_average_z
_platon_squeeze_void_volume
_platon_squeeze_void_count_electrons
_platon_squeeze_void_content
1 0.217 0.750 0.084 196 85 ' '
2 0.776 0.250 0.172 188 77 ' '
